data_2202272
loop_
_publ_author_name
'Reger, Daniel L.'
'Smith, Delia M. Ciurtin'
'Shimizu, Ken D.'
'Smith, Mark D.'

_publ_section_title
;
 [<i>N,N</i>'-Bis(2-pyridylmethyl)oxamidato]palladium(II) monohydrate
 chloroform hemisolvate
;
_journal_issue 8
_journal_name_full 'Acta Crystallographica Section E'
_journal_page_first m652
_journal_page_last m654
_journal_paper_doi 10.1107/S160053680301609X
_journal_volume 59
_journal_year 2003
_chemical_formula_iupac '[Pd (C14 H12 N4 O2)], H2 O, 0.5C H Cl3'
_chemical_formula_moiety 'C14 H12 N4 O2 Pd, H2 O, 0.5C H Cl3'
_chemical_formula_sum 'C14.5 H14.5 Cl1.5 N4 O3 Pd'
_chemical_formula_weight 452.38
_chemical_name_systematic
;
(N,N'-bis(2-pyridylmethyl)oxamide)palladium(II) hydrate
chloroform hemisolvate
;
_space_group_IT_number 2
_symmetry_cell_setting triclinic
_symmetry_space_group_name_Hall '-P 1'
_symmetry_space_group_name_H-M 'P -1'
_atom_sites_solution_hydrogens mixed
_atom_sites_solution_primary direct
_atom_sites_solution_secondary difmap
_audit_creation_method SHELXL-97
_cell_angle_alpha 80.233(2)
_cell_angle_beta 89.126(2)
_cell_angle_gamma 82.418(2)
_cell_formula_units_Z 4
_cell_length_a 7.3145(5)
_cell_length_b 10.2252(6)
_cell_length_c 21.7212(14)
_cell_measurement_reflns_used 6121
_cell_measurement_temperature 150(2)
_cell_measurement_theta_max 26.362
_cell_measurement_theta_min 2.391
_cell_volume 1586.99(18)
_computing_cell_refinement 'SAINT-Plus-NT (Bruker, 1999)'
_computing_data_collection 'SMART-NT (Bruker, 1999)'
_computing_data_reduction SAINT-Plus-NT
_computing_molecular_graphics 'ATOMS (Dowty, 2001)'
_computing_publication_material 'SHELXTL (Sheldrick, 1997b)'
_computing_structure_refinement 'SHELXL97 (Sheldrick, 1997a)'
_computing_structure_solution 'SHELXS97 (Sheldrick, 1997a)'
_diffrn_ambient_temperature 150(2)
_diffrn_measured_fraction_theta_full 0.995
_diffrn_measured_fraction_theta_max 0.995
_diffrn_measurement_device_type 'Bruker SMART APEX CCD'
_diffrn_measurement_method \w
_diffrn_radiation_monochromator graphite
_diffrn_radiation_source 'sealed tube'
_diffrn_radiation_type MoK\a
_diffrn_radiation_wavelength 0.71073
_diffrn_reflns_av_R_equivalents 0.0199
_diffrn_reflns_av_sigmaI/netI 0.0272
_diffrn_reflns_limit_h_max 9
_diffrn_reflns_limit_h_min -9
_diffrn_reflns_limit_k_max 12
_diffrn_reflns_limit_k_min -12
_diffrn_reflns_limit_l_max 27
_diffrn_reflns_limit_l_min -27
_diffrn_reflns_number 14485
_diffrn_reflns_theta_full 26.38
_diffrn_reflns_theta_max 26.38
_diffrn_reflns_theta_min 1.90
_diffrn_standards_decay_% none
_diffrn_standards_number 0
_exptl_absorpt_coefficient_mu 1.444
_exptl_absorpt_correction_T_max 0.7940
_exptl_absorpt_correction_T_min 0.6493
_exptl_absorpt_correction_type multi-scan
_exptl_absorpt_process_details '(SADABS; Bruker, 1999)'
_exptl_crystal_colour yellow
_exptl_crystal_density_diffrn 1.893
_exptl_crystal_density_method 'not measured'
_exptl_crystal_description irregular
_exptl_crystal_F_000 900
_exptl_crystal_size_max 0.32
_exptl_crystal_size_mid 0.22
_exptl_crystal_size_min 0.16
_refine_diff_density_max 0.537
_refine_diff_density_min -0.587
_refine_ls_extinction_method none
_refine_ls_goodness_of_fit_ref 1.063
_refine_ls_hydrogen_treatment mixed
_refine_ls_matrix_type full
_refine_ls_number_parameters 449
_refine_ls_number_reflns 6448
_refine_ls_number_restraints 6
_refine_ls_restrained_S_all 1.064
_refine_ls_R_factor_all 0.0258
_refine_ls_R_factor_gt 0.0242
_refine_ls_shift/su_max 0.001
_refine_ls_shift/su_mean 0.000
_refine_ls_structure_factor_coef Fsqd
_refine_ls_weighting_details 'calc w = 1/[\s^2^(Fo^2^)+(0.0295P)^2^+1.3475P] where P = (Fo^2^+2Fc^2^)/3'
_refine_ls_weighting_scheme calc
_refine_ls_wR_factor_gt 0.0612
_refine_ls_wR_factor_ref 0.0623
_reflns_number_gt 6116
_reflns_number_total 6448
_reflns_threshold_expression I>2\s(I)
_cod_data_source_file ac6053.cif
_cod_data_source_block I
_cod_depositor_comments
;
The following automatic conversions were performed:
'_symmetry_cell_setting' value 'Triclinic' changed to 'triclinic'
according to '/home/saulius/struct/CIF-dictionaries/cif_core.dic'
dictionary named 'cif_core.dic' version 2.4.1 from 2010-06-29.

Automatic conversion script
Id: cif_fix_enum 1527 2010-12-29 10:47:43Z saulius 

The following automatic conversions were performed:

'_symmetry_cell_setting' value 'Triclinic' changed to 'triclinic'
according to /home/saulius/struct/CIF-dictionaries/cif_core.dic
dictionary named 'cif_core.dic' version 2.4.1 from 2010-06-29.

Automatic conversion script
Id: cif_fix_values 1715 2011-07-08 13:25:40Z adriana 

The following automatic conversions were performed:

'_atom_sites_solution_hydrogens' value 'geom & difmap' was changed to
'mixed'.

Automatic conversion script
Id: cif_fix_values 6452 2018-10-05 10:23:21Z andrius 
;
_cod_original_formula_sum 'C14.50 H14.50 Cl1.50 N4 O3 Pd'
_cod_database_code 2202272
_cod_database_fobs_code 2202272

loop_
_symmetry_equiv_pos_as_xyz
'x, y, z'
'-x, -y, -z'

loop_
_atom_site_label
_atom_site_fract_x
_atom_site_fract_y
_atom_site_fract_z
_atom_site_U_iso_or_equiv
_atom_site_adp_type
_atom_site_calc_flag
_atom_site_refinement_flags
_atom_site_occupancy
_atom_site_disorder_assembly
_atom_site_disorder_group
_atom_site_type_symbol
Pd1 0.29493(2) 0.582220(16) 0.006690(7) 0.01718(6) Uani d . 1 . . Pd
C1 0.1961(3) 0.2943(2) 0.04870(12) 0.0245(5) Uani d . 1 . . C
H1 0.2245 0.3032 0.0902 0.029 Uiso calc R 1 . . H
C2 0.1409(4) 0.1759(3) 0.03850(13) 0.0306(6) Uani d . 1 . . C
H2 0.1302 0.1052 0.0723 0.037 Uiso calc R 1 . . H
C3 0.1014(3) 0.1622(2) -0.02181(14) 0.0309(6) Uani d . 1 . . C
H3 0.0651 0.0811 -0.0302 0.037 Uiso calc R 1 . . H
C4 0.1150(3) 0.2673(3) -0.06970(13) 0.0275(5) Uani d . 1 . . C
H4 0.0869 0.2595 -0.1114 0.033 Uiso calc R 1 . . H
C5 0.1700(3) 0.3849(2) -0.05679(11) 0.0208(5) Uani d . 1 . . C
C6 0.1859(3) 0.5011(2) -0.10862(11) 0.0236(5) Uani d . 1 . . C
H6C 0.2716 0.4722 -0.1409 0.028 Uiso calc R 1 . . H
H6D 0.0637 0.5338 -0.1285 0.028 Uiso calc R 1 . . H
C7 0.2673(3) 0.7275(2) -0.11457(11) 0.0234(5) Uani d . 1 . . C
C8 0.3323(3) 0.8223(2) -0.07333(12) 0.0247(5) Uani d . 1 . . C
C9 0.3989(3) 0.8311(2) 0.03579(12) 0.0262(5) Uani d . 1 . . C
H9A 0.3105 0.9133 0.0359 0.031 Uiso calc R 1 . . H
H9B 0.5243 0.8573 0.0296 0.031 Uiso calc R 1 . . H
C10 0.3905(3) 0.7381(2) 0.09720(12) 0.0241(5) Uani d . 1 . . C
C11 0.4248(4) 0.7784(3) 0.15324(13) 0.0327(6) Uani d . 1 . . C
H11 0.4588 0.8650 0.1532 0.039 Uiso calc R 1 . . H
C12 0.4097(4) 0.6938(3) 0.20875(13) 0.0360(6) Uani d . 1 . . C
H12 0.4328 0.7209 0.2473 0.043 Uiso calc R 1 . . H
C13 0.3603(3) 0.5685(3) 0.20750(12) 0.0318(6) Uani d . 1 . . C
H13 0.3462 0.5088 0.2453 0.038 Uiso calc R 1 . . H
C14 0.3315(3) 0.5311(3) 0.15089(11) 0.0250(5) Uani d . 1 . . C
H14 0.3006 0.4439 0.1505 0.030 Uiso calc R 1 . . H
N1 0.2115(3) 0.39790(19) 0.00236(9) 0.0201(4) Uani d . 1 . . N
N2 0.2538(3) 0.6069(2) -0.08289(9) 0.0224(4) Uani d . 1 . . N
N3 0.3534(3) 0.76409(19) -0.01415(10) 0.0232(4) Uani d . 1 . . N
N4 0.3455(3) 0.6133(2) 0.09597(9) 0.0206(4) Uani d . 1 . . N
O1 0.2308(3) 0.76720(19) -0.17076(8) 0.0358(4) Uani d . 1 . . O
O2 0.3570(3) 0.93793(19) -0.09586(10) 0.0387(5) Uani d . 1 . . O
Pd2 0.31091(2) 0.935265(15) 0.482672(7) 0.01551(5) Uani d . 1 . . Pd
C15 0.0897(3) 1.2047(2) 0.50333(11) 0.0205(4) Uani d . 1 . . C
H15 0.0940 1.1697 0.5468 0.025 Uiso calc R 1 . . H
C16 -0.0011(3) 1.3317(2) 0.48363(11) 0.0229(5) Uani d . 1 . . C
H16 -0.0589 1.3824 0.5131 0.028 Uiso calc R 1 . . H
C17 -0.0072(3) 1.3845(2) 0.42056(12) 0.0233(5) Uani d . 1 . . C
H17 -0.0688 1.4718 0.4060 0.028 Uiso calc R 1 . . H
C18 0.0787(3) 1.3072(2) 0.37906(11) 0.0214(5) Uani d . 1 . . C
H18 0.0773 1.3414 0.3356 0.026 Uiso calc R 1 . . H
C19 0.1670(3) 1.1794(2) 0.40149(10) 0.0185(4) Uani d . 1 . . C
C20 0.2582(3) 1.0927(2) 0.35713(10) 0.0196(4) Uani d . 1 . . C
H20A 0.1662 1.0780 0.3269 0.024 Uiso calc R 1 . . H
H20B 0.3559 1.1376 0.3335 0.024 Uiso calc R 1 . . H
C21 0.4439(3) 0.8722(2) 0.36892(10) 0.0180(4) Uani d . 1 . . C
C22 0.5091(3) 0.7473(2) 0.41868(11) 0.0193(4) Uani d . 1 . . C
C23 0.4807(3) 0.6628(2) 0.53109(10) 0.0201(4) Uani d . 1 . . C
H23A 0.6151 0.6348 0.5366 0.024 Uiso calc R 1 . . H
H23B 0.4213 0.5828 0.5275 0.024 Uiso calc R 1 . . H
C24 0.4042(3) 0.7225(2) 0.58660(10) 0.0183(4) Uani d . 1 . . C
C25 0.4154(3) 0.6471(2) 0.64637(11) 0.0223(5) Uani d . 1 . . C
H25 0.4704 0.5563 0.6527 0.027 Uiso calc R 1 . . H
C26 0.3462(3) 0.7047(2) 0.69646(11) 0.0234(5) Uani d . 1 . . C
H26 0.3537 0.6542 0.7375 0.028 Uiso calc R 1 . . H
C27 0.2655(3) 0.8376(2) 0.68608(11) 0.0221(5) Uani d . 1 . . C
H27 0.2190 0.8800 0.7198 0.026 Uiso calc R 1 . . H
C28 0.2544(3) 0.9062(2) 0.62565(11) 0.0204(5) Uani d . 1 . . C
H28 0.1972 0.9965 0.6184 0.024 Uiso calc R 1 . . H
N5 0.1725(2) 1.12833(18) 0.46343(9) 0.0179(4) Uani d . 1 . . N
N6 0.3377(3) 0.96565(18) 0.39279(9) 0.0192(4) Uani d . 1 . . N
N7 0.4455(3) 0.76198(18) 0.47499(9) 0.0199(4) Uani d . 1 . . N
N8 0.3210(2) 0.85142(18) 0.57619(9) 0.0175(4) Uani d . 1 . . N
O3 0.4915(2) 0.87758(16) 0.31343(7) 0.0236(3) Uani d . 1 . . O
O4 0.6081(2) 0.64925(16) 0.40431(8) 0.0273(4) Uani d . 1 . . O
O5 0.1156(3) 0.2850(2) 0.21671(10) 0.0396(5) Uani d D 1 . . O
H5A 0.016(3) 0.263(3) 0.2054(17) 0.054(11) Uiso d D 1 . . H
H5B 0.199(4) 0.221(3) 0.2139(19) 0.066(13) Uiso d D 1 . . H
O6 0.4016(3) 0.0808(2) 0.20769(10) 0.0411(5) Uani d D 1 . . O
H6A 0.427(4) 0.025(3) 0.2395(10) 0.043(9) Uiso d D 1 . . H
H6B 0.489(4) 0.095(4) 0.1834(15) 0.070(13) Uiso d D 1 . . H
C29 -0.1266(3) 0.7463(2) 0.28434(12) 0.0264(5) Uani d . 1 . . C
H29 -0.2459 0.7547 0.3074 0.032 Uiso calc R 1 . . H
Cl1 -0.13785(12) 0.87710(7) 0.21978(3) 0.04359(18) Uani d . 1 . . Cl
Cl2 -0.09492(9) 0.58953(6) 0.25947(3) 0.03162(14) Uani d . 1 . . Cl
Cl3 0.05370(10) 0.75798(9) 0.33562(3) 0.04393(18) Uani d . 1 . . Cl

loop_
_atom_site_aniso_label
_atom_site_aniso_U_11
_atom_site_aniso_U_22
_atom_site_aniso_U_33
_atom_site_aniso_U_12
_atom_site_aniso_U_13
_atom_site_aniso_U_23
Pd1 0.01880(9) 0.01703(9) 0.01537(9) -0.00191(6) -0.00091(6) -0.00205(6)
C1 0.0232(12) 0.0234(12) 0.0255(12) -0.0006(9) 0.0026(9) -0.0024(10)
C2 0.0278(13) 0.0219(12) 0.0409(15) -0.0021(10) 0.0078(11) -0.0032(11)
C3 0.0263(13) 0.0207(12) 0.0484(17) -0.0042(10) 0.0027(11) -0.0130(11)
C4 0.0234(12) 0.0289(13) 0.0328(14) -0.0022(10) -0.0011(10) -0.0137(11)
C5 0.0157(10) 0.0241(12) 0.0226(12) 0.0014(9) 0.0007(9) -0.0070(9)
C6 0.0246(12) 0.0277(12) 0.0188(11) -0.0010(9) -0.0021(9) -0.0067(9)
C7 0.0218(11) 0.0251(12) 0.0206(12) 0.0008(9) 0.0042(9) 0.0006(9)
C8 0.0205(11) 0.0246(12) 0.0265(13) -0.0015(9) 0.0016(9) 0.0016(10)
C9 0.0245(12) 0.0200(11) 0.0346(14) -0.0020(9) -0.0071(10) -0.0063(10)
C10 0.0166(11) 0.0260(12) 0.0305(13) 0.0007(9) -0.0008(9) -0.0096(10)
C11 0.0294(13) 0.0372(15) 0.0353(15) -0.0012(11) -0.0039(11) -0.0192(12)
C12 0.0290(13) 0.0567(18) 0.0272(14) -0.0022(12) -0.0013(11) -0.0231(13)
C13 0.0252(12) 0.0493(16) 0.0197(12) -0.0005(11) 0.0006(10) -0.0056(11)
C14 0.0219(11) 0.0323(13) 0.0205(12) -0.0033(10) -0.0006(9) -0.0032(10)
N1 0.0182(9) 0.0199(9) 0.0220(10) -0.0007(7) 0.0004(7) -0.0044(8)
N2 0.0265(10) 0.0248(10) 0.0160(9) -0.0028(8) 0.0000(8) -0.0039(8)
N3 0.0252(10) 0.0180(9) 0.0264(11) -0.0038(8) -0.0014(8) -0.0032(8)
N4 0.0175(9) 0.0244(10) 0.0202(10) -0.0011(7) -0.0013(7) -0.0056(8)
O1 0.0494(12) 0.0366(10) 0.0181(9) -0.0031(9) 0.0006(8) 0.0026(8)
O2 0.0509(12) 0.0251(10) 0.0382(11) -0.0116(8) -0.0059(9) 0.0059(8)
Pd2 0.01805(9) 0.01539(9) 0.01291(9) -0.00153(6) 0.00101(6) -0.00250(6)
C15 0.0220(11) 0.0219(11) 0.0181(11) -0.0033(9) 0.0004(9) -0.0041(9)
C16 0.0226(11) 0.0212(11) 0.0263(12) -0.0018(9) 0.0003(9) -0.0085(9)
C17 0.0217(11) 0.0184(11) 0.0294(13) -0.0016(9) -0.0034(9) -0.0032(9)
C18 0.0224(11) 0.0212(11) 0.0196(11) -0.0026(9) -0.0021(9) -0.0012(9)
C19 0.0165(10) 0.0215(11) 0.0179(11) -0.0042(8) -0.0006(8) -0.0033(9)
C20 0.0223(11) 0.0211(11) 0.0146(10) -0.0021(9) -0.0011(8) -0.0012(9)
C21 0.0179(10) 0.0200(11) 0.0180(11) -0.0064(8) 0.0011(8) -0.0056(9)
C22 0.0204(11) 0.0184(11) 0.0204(11) -0.0055(9) 0.0004(9) -0.0048(9)
C23 0.0228(11) 0.0180(11) 0.0187(11) -0.0011(9) 0.0009(9) -0.0021(9)
C24 0.0177(10) 0.0184(11) 0.0200(11) -0.0050(8) -0.0006(8) -0.0044(9)
C25 0.0258(12) 0.0198(11) 0.0202(11) -0.0022(9) -0.0016(9) -0.0010(9)
C26 0.0276(12) 0.0272(12) 0.0149(11) -0.0061(10) -0.0011(9) 0.0001(9)
C27 0.0243(12) 0.0251(12) 0.0182(11) -0.0057(9) 0.0017(9) -0.0061(9)
C28 0.0212(11) 0.0202(11) 0.0207(11) -0.0038(9) 0.0004(9) -0.0056(9)
N5 0.0179(9) 0.0188(9) 0.0175(9) -0.0025(7) 0.0000(7) -0.0040(7)
N6 0.0241(10) 0.0179(9) 0.0146(9) -0.0007(7) 0.0011(7) -0.0018(7)
N7 0.0242(10) 0.0173(9) 0.0173(9) 0.0001(7) 0.0019(7) -0.0025(7)
N8 0.0184(9) 0.0181(9) 0.0156(9) -0.0027(7) -0.0001(7) -0.0017(7)
O3 0.0292(9) 0.0249(8) 0.0166(8) -0.0018(7) 0.0039(7) -0.0048(7)
O4 0.0358(10) 0.0211(8) 0.0236(9) 0.0018(7) 0.0076(7) -0.0048(7)
O5 0.0397(12) 0.0348(11) 0.0408(12) -0.0013(9) -0.0015(10) 0.0012(9)
O6 0.0451(12) 0.0426(12) 0.0280(11) 0.0061(10) 0.0087(9) 0.0059(9)
C29 0.0269(12) 0.0289(13) 0.0247(12) -0.0045(10) 0.0018(10) -0.0081(10)
Cl1 0.0623(5) 0.0313(3) 0.0354(4) -0.0028(3) 0.0091(3) -0.0039(3)
Cl2 0.0387(3) 0.0266(3) 0.0298(3) -0.0015(2) -0.0022(3) -0.0073(2)
Cl3 0.0362(4) 0.0681(5) 0.0347(4) -0.0169(3) -0.0010(3) -0.0214(4)

loop_
_atom_type_symbol
_atom_type_description
_atom_type_scat_dispersion_real
_atom_type_scat_dispersion_imag
_atom_type_scat_source
C C 0.0033 0.0016 'International Tables Vol C Tables 4.2.6.8 and 6.1.1.4'
H H 0.0000 0.0000 'International Tables Vol C Tables 4.2.6.8 and 6.1.1.4'
N N 0.0061 0.0033 'International Tables Vol C Tables 4.2.6.8 and 6.1.1.4'
O O 0.0106 0.0060 'International Tables Vol C Tables 4.2.6.8 and 6.1.1.4'
Cl Cl 0.1484 0.1585 'International Tables Vol C Tables 4.2.6.8 and 6.1.1.4'
Pd Pd -0.9988 1.0072 'International Tables Vol C Tables 4.2.6.8 and 6.1.1.4'

loop_
_geom_angle_atom_site_label_1
_geom_angle_atom_site_label_2
_geom_angle_atom_site_label_3
_geom_angle
_geom_angle_publ_flag
N3 Pd1 N2 82.09(8) y
N3 Pd1 N4 81.72(8) y
N2 Pd1 N4 163.65(8) y
N3 Pd1 N1 163.68(8) y
N2 Pd1 N1 81.70(8) y
N4 Pd1 N1 114.40(8) y
N1 C1 C2 122.8(2) ?
N1 C1 H1 118.6 ?
C2 C1 H1 118.6 ?
C1 C2 C3 118.7(2) ?
C1 C2 H2 120.6 ?
C3 C2 H2 120.6 ?
C4 C3 C2 119.3(2) ?
C4 C3 H3 120.3 ?
C2 C3 H3 120.3 ?
C3 C4 C5 119.6(2) ?
C3 C4 H4 120.2 ?
C5 C4 H4 120.2 ?
N1 C5 C4 121.2(2) ?
N1 C5 C6 118.4(2) ?
C4 C5 C6 120.5(2) ?
N2 C6 C5 108.97(19) ?
N2 C6 H6C 109.9 ?
C5 C6 H6C 109.9 ?
N2 C6 H6D 109.9 ?
C5 C6 H6D 109.9 ?
H6C C6 H6D 108.3 ?
O1 C7 N2 126.5(2) ?
O1 C7 C8 120.9(2) ?
N2 C7 C8 112.6(2) ?
O2 C8 N3 127.1(2) ?
O2 C8 C7 121.1(2) ?
N3 C8 C7 111.8(2) ?
N3 C9 C10 109.15(19) ?
N3 C9 H9A 109.9 ?
C10 C9 H9A 109.9 ?
N3 C9 H9B 109.9 ?
C10 C9 H9B 109.9 ?
H9A C9 H9B 108.3 ?
N4 C10 C11 121.0(2) ?
N4 C10 C9 117.8(2) ?
C11 C10 C9 121.2(2) ?
C12 C11 C10 120.2(3) ?
C12 C11 H11 119.9 ?
C10 C11 H11 119.9 ?
C11 C12 C13 118.7(2) ?
C11 C12 H12 120.6 ?
C13 C12 H12 120.6 ?
C14 C13 C12 119.3(3) ?
C14 C13 H13 120.4 ?
C12 C13 H13 120.4 ?
N4 C14 C13 122.6(2) ?
N4 C14 H14 118.7 ?
C13 C14 H14 118.7 ?
C1 N1 C5 118.3(2) ?
C1 N1 Pd1 129.33(16) ?
C5 N1 Pd1 112.33(15) ?
C7 N2 C6 124.5(2) ?
C7 N2 Pd1 116.36(16) ?
C6 N2 Pd1 118.55(15) ?
C8 N3 C9 124.2(2) ?
C8 N3 Pd1 116.86(16) ?
C9 N3 Pd1 118.62(16) ?
C14 N4 C10 118.1(2) ?
C14 N4 Pd1 129.10(17) ?
C10 N4 Pd1 112.69(16) ?
N6 Pd2 N7 82.19(8) y
N6 Pd2 N8 164.04(8) y
N7 Pd2 N8 81.85(7) y
N6 Pd2 N5 81.49(7) y
N7 Pd2 N5 163.67(8) y
N8 Pd2 N5 114.46(7) y
N5 C15 C16 122.6(2) ?
N5 C15 H15 118.7 ?
C16 C15 H15 118.7 ?
C15 C16 C17 119.3(2) ?
C15 C16 H16 120.3 ?
C17 C16 H16 120.3 ?
C16 C17 C18 118.6(2) ?
C16 C17 H17 120.7 ?
C18 C17 H17 120.7 ?
C17 C18 C19 119.6(2) ?
C17 C18 H18 120.2 ?
C19 C18 H18 120.2 ?
N5 C19 C18 121.5(2) ?
N5 C19 C20 118.01(19) ?
C18 C19 C20 120.5(2) ?
N6 C20 C19 108.85(18) ?
N6 C20 H20A 109.9 ?
C19 C20 H20A 109.9 ?
N6 C20 H20B 109.9 ?
C19 C20 H20B 109.9 ?
H20A C20 H20B 108.3 ?
O3 C21 N6 126.5(2) ?
O3 C21 C22 120.98(19) ?
N6 C21 C22 112.51(19) ?
O4 C22 N7 127.2(2) ?
O4 C22 C21 121.2(2) ?
N7 C22 C21 111.61(18) ?
N7 C23 C24 109.03(18) ?
N7 C23 H23A 109.9 ?
C24 C23 H23A 109.9 ?
N7 C23 H23B 109.9 ?
C24 C23 H23B 109.9 ?
H23A C23 H23B 108.3 ?
N8 C24 C25 121.1(2) ?
N8 C24 C23 117.99(19) ?
C25 C24 C23 120.9(2) ?
C26 C25 C24 119.7(2) ?
C26 C25 H25 120.1 ?
C24 C25 H25 120.1 ?
C25 C26 C27 119.2(2) ?
C25 C26 H26 120.4 ?
C27 C26 H26 120.4 ?
C28 C27 C26 118.4(2) ?
C28 C27 H27 120.8 ?
C26 C27 H27 120.8 ?
N8 C28 C27 123.2(2) ?
N8 C28 H28 118.4 ?
C27 C28 H28 118.4 ?
C15 N5 C19 118.35(19) ?
C15 N5 Pd2 128.92(16) ?
C19 N5 Pd2 112.73(14) ?
C21 N6 C20 124.29(19) ?
C21 N6 Pd2 116.45(15) ?
C20 N6 Pd2 118.92(14) ?
C22 N7 C23 124.93(19) ?
C22 N7 Pd2 116.57(15) ?
C23 N7 Pd2 118.33(14) ?
C28 N8 C24 118.39(19) ?
C28 N8 Pd2 128.88(15) ?
C24 N8 Pd2 112.72(14) ?
H5A O5 H5B 108(3) ?
H6A O6 H6B 116(3) ?
Cl1 C29 Cl2 110.62(14) ?
Cl1 C29 Cl3 110.38(14) ?
Cl2 C29 Cl3 110.34(14) ?
Cl1 C29 H29 108.5 ?
Cl2 C29 H29 108.5 ?
Cl3 C29 H29 108.5 ?

loop_
_geom_bond_atom_site_label_1
_geom_bond_atom_site_label_2
_geom_bond_site_symmetry_2
_geom_bond_distance
_geom_bond_publ_flag
Pd1 N3 . 1.9402(19) y
Pd1 N2 . 1.9420(19) y
Pd1 N4 . 2.0640(19) y
Pd1 N1 . 2.0734(19) y
C1 N1 . 1.347(3) ?
C1 C2 . 1.378(4) ?
C1 H1 . 0.9500 ?
C2 C3 . 1.380(4) ?
C2 H2 . 0.9500 ?
C3 C4 . 1.376(4) ?
C3 H3 . 0.9500 ?
C4 C5 . 1.390(3) ?
C4 H4 . 0.9500 ?
C5 N1 . 1.357(3) ?
C5 C6 . 1.507(3) ?
C6 N2 . 1.444(3) ?
C6 H6C . 0.9900 ?
C6 H6D . 0.9900 ?
C7 O1 . 1.241(3) ?
C7 N2 . 1.321(3) ?
C7 C8 . 1.549(4) ?
C8 O2 . 1.236(3) ?
C8 N3 . 1.324(3) ?
C9 N3 . 1.442(3) ?
C9 C10 . 1.507(4) ?
C9 H9A . 0.9900 ?
C9 H9B . 0.9900 ?
C10 N4 . 1.364(3) ?
C10 C11 . 1.386(4) ?
C11 C12 . 1.372(4) ?
C11 H11 . 0.9500 ?
C12 C13 . 1.381(4) ?
C12 H12 . 0.9500 ?
C13 C14 . 1.375(3) ?
C13 H13 . 0.9500 ?
C14 N4 . 1.348(3) ?
C14 H14 . 0.9500 ?
Pd2 N6 . 1.9352(18) y
Pd2 N7 . 1.9420(18) y
Pd2 N8 . 2.0648(18) y
Pd2 N5 . 2.0741(18) y
C15 N5 . 1.348(3) ?
C15 C16 . 1.379(3) ?
C15 H15 . 0.9500 ?
C16 C17 . 1.384(3) ?
C16 H16 . 0.9500 ?
C17 C18 . 1.388(3) ?
C17 H17 . 0.9500 ?
C18 C19 . 1.390(3) ?
C18 H18 . 0.9500 ?
C19 N5 . 1.357(3) ?
C19 C20 . 1.508(3) ?
C20 N6 . 1.449(3) ?
C20 H20A . 0.9900 ?
C20 H20B . 0.9900 ?
C21 O3 . 1.244(3) ?
C21 N6 . 1.322(3) ?
C21 C22 . 1.554(3) ?
C22 O4 . 1.239(3) ?
C22 N7 . 1.327(3) ?
C23 N7 . 1.450(3) ?
C23 C24 . 1.510(3) ?
C23 H23A . 0.9900 ?
C23 H23B . 0.9900 ?
C24 N8 . 1.360(3) ?
C24 C25 . 1.391(3) ?
C25 C26 . 1.382(3) ?
C25 H25 . 0.9500 ?
C26 C27 . 1.390(3) ?
C26 H26 . 0.9500 ?
C27 C28 . 1.378(3) ?
C27 H27 . 0.9500 ?
C28 N8 . 1.350(3) ?
C28 H28 . 0.9500 ?
O5 H5A . 0.841(18) ?
O5 H5B . 0.844(18) ?
O6 H6A . 0.824(14) ?
O6 H6B . 0.835(14) ?
C29 Cl1 . 1.761(3) ?
C29 Cl2 . 1.763(2) ?
C29 Cl3 . 1.768(3) ?
C29 H29 . 1.0000 ?

loop_
_geom_hbond_atom_site_label_D
_geom_hbond_atom_site_label_H
_geom_hbond_atom_site_label_A
_geom_hbond_site_symmetry_A
_geom_hbond_distance_DH
_geom_hbond_distance_HA
_geom_hbond_distance_DA
_geom_hbond_angle_DHA
O5 H5A O1 2_565 0.841(18) 2.046(19) 2.883(3) 173(4)
O5 H5B O6 . 0.844(18) 1.941(18) 2.784(3) 177(4)
O6 H6A O3 1_545 0.824(14) 2.022(15) 2.845(3) 176(3)
O6 H6B O2 2_665 0.835(14) 2.25(2) 2.999(3) 150(4)

loop_
_geom_torsion_atom_site_label_1
_geom_torsion_atom_site_label_2
_geom_torsion_atom_site_label_3
_geom_torsion_atom_site_label_4
_geom_torsion
N1 C1 C2 C3 0.7(4)
C1 C2 C3 C4 -1.1(4)
C2 C3 C4 C5 0.7(4)
C3 C4 C5 N1 0.3(3)
C3 C4 C5 C6 180.0(2)
N1 C5 C6 N2 2.5(3)
C4 C5 C6 N2 -177.2(2)
O1 C7 C8 O2 -3.2(4)
N2 C7 C8 O2 178.1(2)
O1 C7 C8 N3 176.1(2)
N2 C7 C8 N3 -2.6(3)
N3 C9 C10 N4 0.4(3)
N3 C9 C10 C11 -178.7(2)
N4 C10 C11 C12 -1.5(4)
C9 C10 C11 C12 177.6(2)
C10 C11 C12 C13 0.1(4)
C11 C12 C13 C14 1.4(4)
C12 C13 C14 N4 -1.6(4)
C2 C1 N1 C5 0.3(3)
C2 C1 N1 Pd1 -178.97(17)
C4 C5 N1 C1 -0.7(3)
C6 C5 N1 C1 179.6(2)
C4 C5 N1 Pd1 178.63(17)
C6 C5 N1 Pd1 -1.1(2)
N3 Pd1 N1 C1 -174.7(2)
N2 Pd1 N1 C1 178.8(2)
N4 Pd1 N1 C1 -4.2(2)
N3 Pd1 N1 C5 6.0(4)
N2 Pd1 N1 C5 -0.43(15)
N4 Pd1 N1 C5 176.57(14)
O1 C7 N2 C6 -2.5(4)
C8 C7 N2 C6 176.1(2)
O1 C7 N2 Pd1 -173.3(2)
C8 C7 N2 Pd1 5.4(3)
C5 C6 N2 C7 -173.4(2)
C5 C6 N2 Pd1 -2.9(2)
N3 Pd1 N2 C7 -4.89(17)
N4 Pd1 N2 C7 3.0(4)
N1 Pd1 N2 C7 173.27(18)
N3 Pd1 N2 C6 -176.23(18)
N4 Pd1 N2 C6 -168.3(2)
N1 Pd1 N2 C6 1.94(16)
O2 C8 N3 C9 4.2(4)
C7 C8 N3 C9 -175.0(2)
O2 C8 N3 Pd1 177.9(2)
C7 C8 N3 Pd1 -1.3(3)
C10 C9 N3 C8 173.8(2)
C10 C9 N3 Pd1 0.1(3)
N2 Pd1 N3 C8 3.27(17)
N4 Pd1 N3 C8 -174.48(18)
N1 Pd1 N3 C8 -3.2(4)
N2 Pd1 N3 C9 177.37(18)
N4 Pd1 N3 C9 -0.38(17)
N1 Pd1 N3 C9 170.9(2)
C13 C14 N4 C10 0.2(3)
C13 C14 N4 Pd1 -176.30(18)
C11 C10 N4 C14 1.3(3)
C9 C10 N4 C14 -177.7(2)
C11 C10 N4 Pd1 178.38(18)
C9 C10 N4 Pd1 -0.7(3)
N3 Pd1 N4 C14 177.2(2)
N2 Pd1 N4 C14 169.3(2)
N1 Pd1 N4 C14 -0.1(2)
N3 Pd1 N4 C10 0.58(15)
N2 Pd1 N4 C10 -7.4(4)
N1 Pd1 N4 C10 -176.74(14)
N5 C15 C16 C17 -0.6(4)
C15 C16 C17 C18 0.1(3)
C16 C17 C18 C19 0.4(3)
C17 C18 C19 N5 -0.5(3)
C17 C18 C19 C20 178.9(2)
N5 C19 C20 N6 -0.2(3)
C18 C19 C20 N6 -179.6(2)
O3 C21 C22 O4 -0.9(3)
N6 C21 C22 O4 179.2(2)
O3 C21 C22 N7 179.1(2)
N6 C21 C22 N7 -0.7(3)
N7 C23 C24 N8 -0.4(3)
N7 C23 C24 C25 178.4(2)
N8 C24 C25 C26 -2.0(3)
C23 C24 C25 C26 179.2(2)
C24 C25 C26 C27 0.3(4)
C25 C26 C27 C28 1.2(3)
C26 C27 C28 N8 -1.2(3)
C16 C15 N5 C19 0.5(3)
C16 C15 N5 Pd2 -178.70(17)
C18 C19 N5 C15 0.1(3)
C20 C19 N5 C15 -179.3(2)
C18 C19 N5 Pd2 179.37(17)
C20 C19 N5 Pd2 0.0(2)
N6 Pd2 N5 C15 179.4(2)
N7 Pd2 N5 C15 176.9(2)
N8 Pd2 N5 C15 -0.1(2)
N6 Pd2 N5 C19 0.21(15)
N7 Pd2 N5 C19 -2.3(4)
N8 Pd2 N5 C19 -179.29(14)
O3 C21 N6 C20 -0.2(4)
C22 C21 N6 C20 179.70(19)
O3 C21 N6 Pd2 -173.41(18)
C22 C21 N6 Pd2 6.4(2)
C19 C20 N6 C21 -172.7(2)
C19 C20 N6 Pd2 0.4(2)
N7 Pd2 N6 C21 -7.44(16)
N8 Pd2 N6 C21 -8.4(4)
N5 Pd2 N6 C21 173.28(17)
N7 Pd2 N6 C20 178.91(17)
N8 Pd2 N6 C20 178.0(2)
N5 Pd2 N6 C20 -0.37(16)
O4 C22 N7 C23 -0.4(4)
C21 C22 N7 C23 179.50(19)
O4 C22 N7 Pd2 174.78(19)
C21 C22 N7 Pd2 -5.3(2)
C24 C23 N7 C22 173.4(2)
C24 C23 N7 Pd2 -1.7(2)
N6 Pd2 N7 C22 7.02(17)
N8 Pd2 N7 C22 -173.24(18)
N5 Pd2 N7 C22 9.5(4)
N6 Pd2 N7 C23 -177.47(18)
N8 Pd2 N7 C23 2.28(16)
N5 Pd2 N7 C23 -174.9(2)
C27 C28 N8 C24 -0.5(3)
C27 C28 N8 Pd2 177.98(17)
C25 C24 N8 C28 2.1(3)
C23 C24 N8 C28 -179.1(2)
C25 C24 N8 Pd2 -176.63(17)
C23 C24 N8 Pd2 2.2(2)
N6 Pd2 N8 C28 180.0(2)
N7 Pd2 N8 C28 179.0(2)
N5 Pd2 N8 C28 -1.8(2)
N6 Pd2 N8 C24 -1.5(4)
N7 Pd2 N8 C24 -2.39(15)
N5 Pd2 N8 C24 176.75(14)
